data_7245230
loop_
_publ_author_name
'Zhang, Xiao-Sa'
'Liu, Yan'
'Liu, Yu'
'Xiao, Lin-Jiu'
'Cui, Jia-Liang'
'Xiang, Hong'
'Luan, Jian'
'Li, Wen-Ze'

_publ_section_title
;
 A series of bis-pyridyl-bis-amide-modulated metal--organic frameworks:
 formation, transformation and selectivity for the efficient detection of
 multiple analytes
;
_journal_name_full CrystEngComm
_journal_paper_doi 10.1039/D2CE00915C
_journal_year 2022
_chemical_formula_sum 'C55 H43 Cd2 N9 O13'
_chemical_formula_weight 1262.78
_space_group_IT_number 14
_space_group_name_Hall '-P 2ybc'
_space_group_name_H-M_alt 'P 1 21/c 1'
_symmetry_cell_setting monoclinic
_symmetry_space_group_name_H-M 'P 1 21/c 1'
_atom_sites_solution_hydrogens geom
_atom_sites_solution_primary direct
_atom_sites_solution_secondary difmap
_audit_creation_method SHELXL-97
_audit_update_record
;
2019-02-26 deposited with the CCDC.	2022-07-19 downloaded from the CCDC.
;
_cell_angle_alpha 90.00
_cell_angle_beta 98.1640(10)
_cell_angle_gamma 90.00
_cell_formula_units_Z 4
_cell_length_a 10.7456(5)
_cell_length_b 36.5825(16)
_cell_length_c 15.7867(7)
_cell_measurement_temperature 296(2)
_cell_measurement_theta_max 28.29
_cell_measurement_theta_min 1.71
_cell_volume 6142.9(5)
_computing_cell_refinement 'SMART (Bruker, 2001)'
_computing_data_collection 'SMART (Bruker, 2001)'
_computing_data_reduction 'SAINT+ (Bruker, 1999)'
_computing_molecular_graphics 'PLATON (Spek, 2003)'
_computing_publication_material 'SHELXTL (1998)'
_computing_structure_refinement 'SHELXL-97 (Sheldrick, 2008)'
_computing_structure_solution 'SHELXS-97 (Sheldrick, 2008)'
_diffrn_ambient_temperature 296(2)
_diffrn_measured_fraction_theta_full 0.996
_diffrn_measured_fraction_theta_max 0.996
_diffrn_measurement_device_type 'CCD area detector'
_diffrn_measurement_method 'phi and omega scans'
_diffrn_radiation_monochromator graphite
_diffrn_radiation_source 'fine-focus sealed tube'
_diffrn_radiation_type MoK\a
_diffrn_radiation_wavelength 0.71073
_diffrn_reflns_av_R_equivalents 0.0295
_diffrn_reflns_av_sigmaI/netI 0.0395
_diffrn_reflns_limit_h_max 14
_diffrn_reflns_limit_h_min -12
_diffrn_reflns_limit_k_max 48
_diffrn_reflns_limit_k_min -31
_diffrn_reflns_limit_l_max 21
_diffrn_reflns_limit_l_min -20
_diffrn_reflns_number 42747
_diffrn_reflns_theta_full 28.29
_diffrn_reflns_theta_max 28.29
_diffrn_reflns_theta_min 1.71
_exptl_absorpt_coefficient_mu 0.757
_exptl_absorpt_correction_T_max 0.8892
_exptl_absorpt_correction_T_min 0.8643
_exptl_absorpt_correction_type multi-scan
_exptl_absorpt_process_details SADABS
_exptl_crystal_colour YELLOW
_exptl_crystal_density_diffrn 1.365
_exptl_crystal_density_method 'not measured'
_exptl_crystal_description BLOCK
_exptl_crystal_F_000 2544
_exptl_crystal_size_max 0.20
_exptl_crystal_size_mid 0.18
_exptl_crystal_size_min 0.16
_platon_squeeze_details
;
;
_refine_diff_density_max 1.652
_refine_diff_density_min -0.993
_refine_diff_density_rms 0.108
_refine_ls_extinction_method none
_refine_ls_goodness_of_fit_ref 1.047
_refine_ls_hydrogen_treatment constr
_refine_ls_matrix_type full
_refine_ls_number_parameters 712
_refine_ls_number_reflns 15189
_refine_ls_number_restraints 36
_refine_ls_restrained_S_all 1.069
_refine_ls_R_factor_all 0.0757
_refine_ls_R_factor_gt 0.0580
_refine_ls_shift/su_max 0.001
_refine_ls_shift/su_mean 0.000
_refine_ls_structure_factor_coef Fsqd
_refine_ls_weighting_details 'calc w=1/[\s^2^(Fo^2^)+(0.0708P)^2^+16.3859P] where P=(Fo^2^+2Fc^2^)/3'
_refine_ls_weighting_scheme calc
_refine_ls_wR_factor_gt 0.1470
_refine_ls_wR_factor_ref 0.1550
_reflns_number_gt 12098
_reflns_number_total 15189
_reflns_threshold_expression >2sigma(I)
_cod_data_source_file d2ce00915c2.cif
_cod_data_source_block luan
_cod_depositor_comments
;
The following automatic conversions were performed:

data item '_symmetry_cell_setting' value 'Monoclinic' was changed to
'monoclinic' in accordance with the
/home/data/users/saulius/crontab/automatic-downloads/rss-feeds/RSC/lib/dictionaries/cif_core.dic
dictionary named 'cif_core.dic' version 2.4.2 last updated on
2011-04-26.

Automatic conversion script
Id: cif_fix_values 7556 2019-12-06 15:28:31Z antanas 
;
_cod_original_sg_symbol_H-M 'P 21/c'
_cod_database_code 7245230

loop_
_symmetry_equiv_pos_as_xyz
'x, y, z'
'-x, y+1/2, -z+1/2'
'-x, -y, -z'
'x, -y-1/2, z-1/2'

loop_
_atom_site_label
_atom_site_type_symbol
_atom_site_fract_x
_atom_site_fract_y
_atom_site_fract_z
_atom_site_U_iso_or_equiv
_atom_site_adp_type
_atom_site_occupancy
_atom_site_symmetry_multiplicity
_atom_site_calc_flag
_atom_site_refinement_flags
_atom_site_disorder_assembly
_atom_site_disorder_group
Cd1 Cd 0.15103(3) 0.477979(8) 0.077330(18) 0.02883(9) Uani 1 1 d . . .
N1 N 0.2655(4) 0.46631(12) -0.0356(3) 0.0428(10) Uani 1 1 d . . .
O1 O -0.0294(4) 0.46121(10) -0.0141(2) 0.0547(10) Uani 1 1 d . . .
C1 C 0.2628(6) 0.43429(15) -0.0744(4) 0.0572(15) Uani 1 1 d . . .
H1A H 0.2109 0.4162 -0.0574 0.069 Uiso 1 1 calc R . .
Cd2 Cd -0.20473(3) 0.214537(8) -0.011607(18) 0.02805(9) Uani 1 1 d . . .
N2 N 1.0275(4) 0.48011(12) -0.8113(3) 0.0430(10) Uani 1 1 d . . .
O2 O -0.2128(4) 0.46257(9) -0.0910(3) 0.0517(9) Uani 1 1 d . . .
C2 C 0.3331(6) 0.42620(16) -0.1390(4) 0.0596(16) Uani 1 1 d . . .
H2A H 0.3275 0.4032 -0.1643 0.071 Uiso 1 1 calc R . .
O3 O -0.2710(3) 0.27386(9) -0.0589(3) 0.0490(9) Uani 1 1 d . . .
N3 N -0.0648(4) 0.21675(11) -0.1109(2) 0.0375(9) Uani 1 1 d . . .
C3 C 0.4109(6) 0.45223(15) -0.1653(3) 0.0486(13) Uani 1 1 d . . .
O4 O -0.1096(3) 0.27251(9) 0.0427(2) 0.0390(7) Uani 1 1 d . . .
N4 N 0.6814(4) 0.20937(11) -0.8952(2) 0.0351(8) Uani 1 1 d . . .
C4 C 0.4156(7) 0.48540(18) -0.1283(4) 0.073(2) Uani 1 1 d . . .
H4A H 0.4665 0.5038 -0.1451 0.088 Uiso 1 1 calc R . .
O5 O -0.2711(4) 0.15370(10) -0.0575(2) 0.0520(9) Uani 1 1 d . . .
N5 N 0.5609(5) 0.46714(13) -0.2601(3) 0.0505(11) Uani 1 1 d . . .
H5B H 0.5749 0.4860 -0.2276 0.061 Uiso 1 1 calc R . .
C5 C 0.3401(7) 0.49132(17) -0.0624(4) 0.070(2) Uani 1 1 d . . .
H5A H 0.3433 0.5142 -0.0365 0.084 Uiso 1 1 calc R . .
O6 O -0.3840(4) 0.20013(10) -0.1130(2) 0.0530(9) Uani 1 1 d . . .
N6 N 0.8183(6) 0.46625(16) -0.5460(3) 0.0690(15) Uani 1 1 d . . .
H6A H 0.8851 0.4530 -0.5424 0.083 Uiso 1 1 calc R . .
C6 C 0.4808(7) 0.44221(16) -0.2388(4) 0.0599(16) Uani 1 1 d . . .
O7 O -0.6597(3) 0.03477(9) -0.3256(2) 0.0421(8) Uani 1 1 d . . .
N7 N 0.1503(4) 0.22815(15) -0.3766(3) 0.0542(12) Uani 1 1 d . . .
H7A H 0.0703 0.2289 -0.3918 0.065 Uiso 1 1 calc R . .
C7 C 0.6250(6) 0.46481(16) -0.3327(4) 0.0565(16) Uani 1 1 d . . .
O8 O -0.7836(3) 0.08076(9) -0.3690(2) 0.0432(8) Uani 1 1 d . . .
N8 N 0.4593(4) 0.21784(17) -0.6335(3) 0.0663(16) Uani 1 1 d . . .
H8B H 0.5239 0.2320 -0.6273 0.080 Uiso 1 1 calc R . .
C8 C 0.6578(17) 0.4933(5) -0.3643(10) 0.199(6) Uani 1 1 d U . .
H8A H 0.6378 0.5154 -0.3408 0.239 Uiso 1 1 calc R . .
O9 O 0.4577(8) 0.41427(15) -0.2765(4) 0.134(3) Uani 1 1 d . . .
C9 C 0.7278(17) 0.4936(5) -0.4383(10) 0.200(6) Uani 1 1 d U . .
H9A H 0.7550 0.5159 -0.4577 0.240 Uiso 1 1 calc R . .
N9 N -0.0021(10) 0.1476(3) 0.1903(6) 0.129(3) Uani 1 1 d U . .
C10 C 0.7510(7) 0.4654(2) -0.4749(4) 0.071(2) Uani 1 1 d . . .
O10 O 0.6960(8) 0.5035(3) -0.6323(5) 0.175(5) Uani 1 1 d . . .
O11 O 0.3046(4) 0.23090(15) -0.2657(3) 0.0692(13) Uani 1 1 d . . .
C11 C 0.7336(12) 0.4343(3) -0.4356(7) 0.132(5) Uani 1 1 d . . .
H11A H 0.7613 0.4124 -0.4566 0.158 Uiso 1 1 calc R . .
O12 O 0.3643(8) 0.1737(2) -0.7152(5) 0.151(4) Uani 1 1 d . . .
C12 C 0.6734(13) 0.4342(3) -0.3620(7) 0.137(5) Uani 1 1 d . . .
H12A H 0.6668 0.4123 -0.3328 0.164 Uiso 1 1 calc R . .
O13 O -0.0437(4) 0.18728(13) 0.0842(3) 0.0681(12) Uani 1 1 d . . .
C13 C 0.7892(8) 0.4851(2) -0.6168(5) 0.082(2) Uani 1 1 d . . .
C14 C 0.8799(7) 0.48245(19) -0.6812(4) 0.0654(18) Uani 1 1 d . . .
C15 C 0.9151(12) 0.4526(3) -0.7122(7) 0.148(6) Uani 1 1 d . . .
H15A H 0.8882 0.4307 -0.6910 0.177 Uiso 1 1 calc R . .
C16 C 0.9925(10) 0.4512(3) -0.7768(6) 0.107(3) Uani 1 1 d U . .
H16A H 1.0187 0.4286 -0.7946 0.129 Uiso 1 1 calc R . .
C17 C 0.9891(15) 0.5103(3) -0.7850(9) 0.188(8) Uani 1 1 d . . .
H17A H 1.0100 0.5319 -0.8108 0.225 Uiso 1 1 calc R . .
C18 C 0.9171(18) 0.5121(3) -0.7192(10) 0.230(10) Uani 1 1 d . . .
H18A H 0.8938 0.5350 -0.7008 0.276 Uiso 1 1 calc R . .
C19 C 0.0567(7) 0.2120(3) -0.0924(4) 0.097(3) Uani 1 1 d . . .
H19A H 0.0889 0.2058 -0.0364 0.117 Uiso 1 1 calc R . .
C20 C 0.1404(7) 0.2156(3) -0.1509(5) 0.107(4) Uani 1 1 d . . .
H20A H 0.2259 0.2118 -0.1339 0.128 Uiso 1 1 calc R . .
C21 C 0.0977(5) 0.22477(14) -0.2330(3) 0.0404(11) Uani 1 1 d . . .
C22 C -0.0241(7) 0.2273(3) -0.2525(4) 0.106(3) Uani 1 1 d U . .
H22A H -0.0601 0.2321 -0.3085 0.127 Uiso 1 1 calc R . .
C23 C -0.0996(7) 0.2229(4) -0.1885(4) 0.154(6) Uani 1 1 d . . .
H23A H -0.1859 0.2247 -0.2055 0.185 Uiso 1 1 calc R . .
C24 C 0.1940(5) 0.22862(15) -0.2936(3) 0.0419(11) Uani 1 1 d . . .
C25 C 0.2295(5) 0.2265(2) -0.4415(3) 0.0596(17) Uani 1 1 d . . .
C26 C 0.3273(6) 0.2503(2) -0.4444(3) 0.0609(17) Uani 1 1 d . . .
H26A H 0.3438 0.2687 -0.4037 0.073 Uiso 1 1 calc R . .
C27 C 0.4024(5) 0.2465(2) -0.5101(4) 0.0596(16) Uani 1 1 d . . .
H27A H 0.4688 0.2626 -0.5126 0.072 Uiso 1 1 calc R . .
C28 C 0.3798(5) 0.2196(2) -0.5701(4) 0.0650(19) Uani 1 1 d . . .
C29 C 0.2809(8) 0.1965(3) -0.5681(5) 0.118(4) Uani 1 1 d . . .
H29A H 0.2628 0.1788 -0.6102 0.142 Uiso 1 1 calc R . .
C30 C 0.2069(8) 0.1996(3) -0.5029(5) 0.119(4) Uani 1 1 d . . .
H30A H 0.1411 0.1833 -0.5007 0.142 Uiso 1 1 calc R . .
C31 C 0.4439(6) 0.1963(2) -0.7024(4) 0.0632(17) Uani 1 1 d . . .
C32 C 0.5348(5) 0.20195(16) -0.7655(3) 0.0448(12) Uani 1 1 d . . .
C33 C 0.5537(6) 0.17301(16) -0.8174(4) 0.0551(15) Uani 1 1 d . . .
H33A H 0.5171 0.1504 -0.8097 0.066 Uiso 1 1 calc R . .
C34 C 0.6274(6) 0.17772(15) -0.8813(4) 0.0527(14) Uani 1 1 d . . .
H34A H 0.6398 0.1579 -0.9161 0.063 Uiso 1 1 calc R . .
C35 C 0.6626(5) 0.23719(15) -0.8452(3) 0.0446(12) Uani 1 1 d . . .
H35A H 0.6993 0.2596 -0.8549 0.054 Uiso 1 1 calc R . .
C36 C 0.5912(5) 0.23466(15) -0.7794(3) 0.0466(12) Uani 1 1 d . . .
H36A H 0.5814 0.2548 -0.7450 0.056 Uiso 1 1 calc R . .
C37 C -0.1253(5) 0.44559(12) -0.0494(3) 0.0332(9) Uani 1 1 d . . .
C38 C -0.1362(4) 0.40502(11) -0.0419(3) 0.0327(9) Uani 1 1 d . . .
C39 C -0.0569(4) 0.38588(12) 0.0200(3) 0.0363(10) Uani 1 1 d . . .
H39A H 0.0070 0.3981 0.0546 0.044 Uiso 1 1 calc R . .
C40 C -0.0732(4) 0.34885(12) 0.0299(3) 0.0355(10) Uani 1 1 d . . .
H40A H -0.0216 0.3364 0.0727 0.043 Uiso 1 1 calc R . .
C41 C -0.1655(4) 0.32987(11) -0.0230(3) 0.0314(9) Uani 1 1 d . . .
C42 C -0.2407(5) 0.34883(13) -0.0853(3) 0.0458(12) Uani 1 1 d . . .
H42A H -0.3012 0.3363 -0.1223 0.055 Uiso 1 1 calc R . .
C43 C -0.2284(5) 0.38617(13) -0.0944(3) 0.0431(11) Uani 1 1 d . . .
H43A H -0.2823 0.3986 -0.1358 0.052 Uiso 1 1 calc R . .
C44 C -0.1833(4) 0.28938(11) -0.0112(3) 0.0320(9) Uani 1 1 d . . .
C45 C -0.3625(5) 0.16684(14) -0.1076(3) 0.0403(11) Uani 1 1 d . . .
C46 C -0.4473(5) 0.14075(13) -0.1627(3) 0.0389(11) Uani 1 1 d . . .
C47 C -0.4208(5) 0.10394(14) -0.1637(3) 0.0432(11) Uani 1 1 d . . .
H47A H -0.3502 0.0948 -0.1293 0.052 Uiso 1 1 calc R . .
C48 C -0.4981(5) 0.08046(13) -0.2154(3) 0.0435(11) Uani 1 1 d . . .
H48A H -0.4782 0.0557 -0.2161 0.052 Uiso 1 1 calc R . .
C49 C -0.6046(4) 0.09313(12) -0.2663(3) 0.0356(10) Uani 1 1 d . . .
C50 C -0.6328(5) 0.13069(14) -0.2645(4) 0.0474(12) Uani 1 1 d . . .
H50A H -0.7044 0.1399 -0.2978 0.057 Uiso 1 1 calc R . .
C51 C -0.5532(5) 0.15385(14) -0.2129(4) 0.0496(13) Uani 1 1 d . . .
H51A H -0.5716 0.1787 -0.2121 0.060 Uiso 1 1 calc R . .
C52 C -0.6884(4) 0.06807(13) -0.3242(3) 0.0353(10) Uani 1 1 d . . .
C53 C -0.0436(10) 0.1584(3) 0.1164(6) 0.118(4) Uani 1 1 d . . .
C54 C -0.007(2) 0.1083(6) 0.2208(12) 0.224(8) Uani 1 1 d U . .
C55 C 0.033(3) 0.1739(7) 0.2554(13) 0.331(17) Uani 1 1 d . . .

loop_
_atom_site_aniso_label
_atom_site_aniso_U_11
_atom_site_aniso_U_22
_atom_site_aniso_U_33
_atom_site_aniso_U_23
_atom_site_aniso_U_13
_atom_site_aniso_U_12
Cd1 0.03526(17) 0.02643(16) 0.02737(15) 0.00573(11) 0.01323(12) 0.00416(12)
N1 0.056(3) 0.042(2) 0.035(2) 0.0065(17) 0.0238(19) -0.0013(19)
O1 0.074(3) 0.0340(19) 0.053(2) 0.0037(16) 0.000(2) -0.0181(18)
C1 0.080(4) 0.044(3) 0.057(3) -0.004(2) 0.041(3) -0.016(3)
Cd2 0.03526(17) 0.02611(16) 0.02467(15) -0.00075(11) 0.01076(12) -0.00362(12)
N2 0.050(2) 0.048(2) 0.037(2) 0.0062(18) 0.0266(19) 0.0083(19)
O2 0.060(2) 0.0268(17) 0.067(2) 0.0129(16) 0.0036(19) 0.0052(16)
C2 0.078(4) 0.044(3) 0.066(4) -0.014(3) 0.042(3) -0.014(3)
O3 0.047(2) 0.0292(17) 0.067(2) -0.0013(16) -0.0069(18) -0.0069(15)
N3 0.037(2) 0.055(3) 0.0208(16) -0.0023(16) 0.0083(15) 0.0016(18)
C3 0.066(4) 0.046(3) 0.042(3) -0.004(2) 0.033(3) -0.004(2)
O4 0.048(2) 0.0286(16) 0.0394(17) 0.0030(13) 0.0047(15) -0.0011(14)
N4 0.036(2) 0.039(2) 0.0329(19) 0.0035(15) 0.0166(16) -0.0015(16)
C4 0.107(6) 0.063(4) 0.063(4) -0.010(3) 0.057(4) -0.030(4)
O5 0.057(2) 0.051(2) 0.047(2) -0.0129(17) 0.0029(18) -0.0101(18)
N5 0.070(3) 0.051(3) 0.037(2) -0.0098(19) 0.030(2) -0.008(2)
C5 0.108(5) 0.043(3) 0.076(4) -0.017(3) 0.066(4) -0.019(3)
O6 0.064(2) 0.038(2) 0.055(2) -0.0113(17) 0.0007(19) -0.0153(18)
N6 0.079(4) 0.087(4) 0.051(3) 0.009(3) 0.044(3) 0.013(3)
C6 0.089(5) 0.051(3) 0.050(3) -0.012(3) 0.046(3) -0.011(3)
O7 0.046(2) 0.0309(17) 0.0483(19) -0.0092(14) 0.0036(15) -0.0053(14)
N7 0.036(2) 0.098(4) 0.031(2) -0.015(2) 0.0149(17) -0.010(2)
C7 0.083(4) 0.046(3) 0.051(3) -0.002(2) 0.046(3) -0.007(3)
O8 0.046(2) 0.0347(18) 0.0481(19) -0.0113(15) 0.0032(16) -0.0029(15)
N8 0.039(2) 0.134(5) 0.030(2) -0.015(3) 0.0195(19) -0.024(3)
C8 0.237(10) 0.209(10) 0.180(9) -0.029(8) 0.132(8) 0.005(8)
O9 0.218(8) 0.071(4) 0.150(6) -0.057(4) 0.153(6) -0.062(4)
C9 0.245(10) 0.201(10) 0.187(9) -0.006(8) 0.148(8) -0.017(8)
N9 0.161(7) 0.115(6) 0.102(5) 0.051(5) -0.010(5) 0.017(5)
C10 0.101(5) 0.070(4) 0.059(4) 0.003(3) 0.066(4) 0.006(4)
O10 0.174(7) 0.258(10) 0.119(5) 0.093(6) 0.115(6) 0.137(8)
O11 0.037(2) 0.124(4) 0.048(2) 0.008(2) 0.0093(17) -0.009(2)
C11 0.219(13) 0.088(6) 0.117(8) 0.016(6) 0.119(9) 0.025(7)
O12 0.190(7) 0.130(6) 0.171(7) -0.084(5) 0.154(6) -0.089(5)
C12 0.224(13) 0.103(7) 0.111(7) 0.025(6) 0.117(9) 0.029(8)
O13 0.066(3) 0.066(3) 0.069(3) 0.025(2) -0.003(2) 0.007(2)
C13 0.097(6) 0.091(5) 0.070(4) 0.012(4) 0.058(4) 0.029(4)
C14 0.080(4) 0.077(4) 0.050(3) 0.010(3) 0.046(3) 0.014(3)
C15 0.214(12) 0.110(8) 0.157(10) -0.052(7) 0.158(10) -0.068(8)
C16 0.139(7) 0.095(5) 0.110(6) -0.025(4) 0.093(5) -0.024(5)
C17 0.312(18) 0.095(7) 0.211(13) 0.043(8) 0.229(14) 0.061(9)
C18 0.40(2) 0.110(9) 0.245(16) 0.028(9) 0.287(18) 0.063(12)
C19 0.065(5) 0.189(10) 0.039(3) 0.039(4) 0.011(3) -0.004(5)
C20 0.039(4) 0.226(12) 0.057(4) 0.041(5) 0.016(3) -0.005(5)
C21 0.038(3) 0.049(3) 0.036(2) -0.002(2) 0.012(2) -0.003(2)
C22 0.061(4) 0.221(8) 0.041(3) 0.020(4) 0.023(3) 0.020(5)
C23 0.036(4) 0.401(19) 0.029(3) 0.040(6) 0.015(3) 0.030(6)
C24 0.036(3) 0.054(3) 0.039(2) 0.004(2) 0.015(2) -0.001(2)
C25 0.041(3) 0.112(5) 0.030(2) -0.019(3) 0.021(2) -0.026(3)
C26 0.053(3) 0.097(5) 0.036(3) -0.011(3) 0.016(2) -0.021(3)
C27 0.037(3) 0.100(5) 0.044(3) 0.000(3) 0.015(2) -0.023(3)
C28 0.042(3) 0.120(6) 0.038(3) -0.020(3) 0.022(2) -0.026(3)
C29 0.097(6) 0.194(10) 0.080(5) -0.082(6) 0.068(5) -0.086(7)
C30 0.102(6) 0.188(10) 0.084(5) -0.078(6) 0.075(5) -0.089(7)
C31 0.057(4) 0.079(5) 0.062(4) -0.004(3) 0.039(3) -0.008(3)
C32 0.040(3) 0.063(3) 0.035(2) 0.006(2) 0.019(2) 0.008(2)
C33 0.069(4) 0.050(3) 0.056(3) 0.007(2) 0.038(3) -0.007(3)
C34 0.074(4) 0.041(3) 0.051(3) -0.003(2) 0.037(3) -0.006(3)
C35 0.051(3) 0.046(3) 0.040(3) -0.004(2) 0.019(2) -0.009(2)
C36 0.050(3) 0.055(3) 0.038(2) -0.013(2) 0.017(2) -0.003(2)
C37 0.046(3) 0.025(2) 0.030(2) -0.0014(16) 0.0139(19) -0.0017(19)
C38 0.041(2) 0.023(2) 0.035(2) 0.0004(16) 0.0080(18) -0.0004(17)
C39 0.034(2) 0.030(2) 0.044(2) -0.0021(18) 0.0027(19) -0.0058(18)
C40 0.035(2) 0.030(2) 0.041(2) 0.0033(18) 0.0008(19) 0.0016(18)
C41 0.035(2) 0.025(2) 0.036(2) -0.0010(16) 0.0087(18) -0.0002(17)
C42 0.049(3) 0.033(2) 0.050(3) -0.002(2) -0.010(2) -0.004(2)
C43 0.048(3) 0.035(2) 0.043(3) 0.005(2) -0.008(2) -0.001(2)
C44 0.035(2) 0.025(2) 0.039(2) -0.0003(17) 0.0140(19) 0.0006(17)
C45 0.047(3) 0.046(3) 0.030(2) -0.0098(19) 0.012(2) -0.019(2)
C46 0.048(3) 0.035(2) 0.036(2) -0.0088(18) 0.012(2) -0.016(2)
C47 0.044(3) 0.041(3) 0.043(3) -0.006(2) 0.001(2) -0.005(2)
C48 0.051(3) 0.031(2) 0.049(3) -0.010(2) 0.007(2) -0.007(2)
C49 0.040(2) 0.034(2) 0.035(2) -0.0087(18) 0.0106(19) -0.0081(19)
C50 0.047(3) 0.035(3) 0.058(3) -0.007(2) 0.001(2) -0.002(2)
C51 0.053(3) 0.032(3) 0.064(3) -0.014(2) 0.006(3) -0.005(2)
C52 0.040(3) 0.036(2) 0.032(2) -0.0083(18) 0.0125(19) -0.0077(19)
C53 0.124(8) 0.138(9) 0.097(7) 0.061(6) 0.032(6) 0.053(7)
C54 0.243(11) 0.216(11) 0.214(11) 0.046(9) 0.034(9) 0.009(9)
C55 0.48(4) 0.29(3) 0.174(18) -0.026(17) -0.13(2) -0.12(3)

loop_
_atom_type_symbol
_atom_type_description
_atom_type_scat_dispersion_real
_atom_type_scat_dispersion_imag
_atom_type_scat_source
C C 0.0033 0.0016 'International Tables Vol C Tables 4.2.6.8 and 6.1.1.4'
H H 0.0000 0.0000 'International Tables Vol C Tables 4.2.6.8 and 6.1.1.4'
N N 0.0061 0.0033 'International Tables Vol C Tables 4.2.6.8 and 6.1.1.4'
O O 0.0106 0.0060 'International Tables Vol C Tables 4.2.6.8 and 6.1.1.4'
Cd Cd -0.8075 1.2024 'International Tables Vol C Tables 4.2.6.8 and 6.1.1.4'

loop_
_geom_angle_atom_site_label_1
_geom_angle_atom_site_label_2
_geom_angle_atom_site_label_3
_geom_angle
_geom_angle_site_symmetry_1
_geom_angle_site_symmetry_3
_geom_angle_publ_flag
O2 Cd1 O1 121.11(13) 3_565 . ?
O2 Cd1 N1 93.96(15) 3_565 . ?
O1 Cd1 N1 87.77(15) . . ?
O2 Cd1 N2 94.88(15) 3_565 1_456 ?
O1 Cd1 N2 87.92(15) . 1_456 ?
N1 Cd1 N2 171.15(15) . 1_456 ?
O2 Cd1 O8 139.65(13) 3_565 4_666 ?
O1 Cd1 O8 99.25(12) . 4_666 ?
N1 Cd1 O8 86.91(13) . 4_666 ?
N2 Cd1 O8 86.16(13) 1_456 4_666 ?
O2 Cd1 O7 85.19(12) 3_565 4_666 ?
O1 Cd1 O7 153.58(12) . 4_666 ?
N1 Cd1 O7 87.82(14) . 4_666 ?
N2 Cd1 O7 92.62(14) 1_456 4_666 ?
O8 Cd1 O7 54.50(12) 4_666 4_666 ?
O2 Cd1 C52 112.52(14) 3_565 4_666 ?
O1 Cd1 C52 126.37(14) . 4_666 ?
N1 Cd1 C52 87.89(14) . 4_666 ?
N2 Cd1 C52 88.45(14) 1_456 4_666 ?
O8 Cd1 C52 27.13(13) 4_666 4_666 ?
O7 Cd1 C52 27.39(13) 4_666 4_666 ?
C1 N1 C5 116.0(4) . . ?
C1 N1 Cd1 122.3(3) . . ?
C5 N1 Cd1 121.6(4) . . ?
C37 O1 Cd1 165.0(3) . . ?
N1 C1 C2 123.6(5) . . ?
N3 Cd2 O13 87.77(15) . . ?
N3 Cd2 N4 170.79(14) . 1_456 ?
O13 Cd2 N4 83.12(15) . 1_456 ?
N3 Cd2 O3 87.15(14) . . ?
O13 Cd2 O3 138.68(14) . . ?
N4 Cd2 O3 98.79(14) 1_456 . ?
N3 Cd2 O6 95.37(14) . . ?
O13 Cd2 O6 142.10(15) . . ?
N4 Cd2 O6 92.66(14) 1_456 . ?
O3 Cd2 O6 79.22(12) . . ?
N3 Cd2 O5 91.25(14) . . ?
O13 Cd2 O5 87.77(15) . . ?
N4 Cd2 O5 89.76(13) 1_456 . ?
O3 Cd2 O5 133.31(13) . . ?
O6 Cd2 O5 54.47(13) . . ?
N3 Cd2 O4 85.86(13) . . ?
O13 Cd2 O4 84.83(14) . . ?
N4 Cd2 O4 91.94(12) 1_456 . ?
O3 Cd2 O4 53.91(11) . . ?
O6 Cd2 O4 133.04(12) . . ?
O5 Cd2 O4 172.15(12) . . ?
N3 Cd2 C45 93.33(14) . . ?
O13 Cd2 C45 115.28(17) . . ?
N4 Cd2 C45 91.80(13) 1_456 . ?
O3 Cd2 C45 105.94(14) . . ?
O6 Cd2 C45 26.93(15) . . ?
O5 Cd2 C45 27.55(15) . . ?
O4 Cd2 C45 159.84(14) . . ?
N3 Cd2 C44 84.52(14) . . ?
O13 Cd2 C44 111.55(15) . . ?
N4 Cd2 C44 97.54(13) 1_456 . ?
O3 Cd2 C44 27.13(12) . . ?
O6 Cd2 C44 106.35(13) . . ?
O5 Cd2 C44 159.97(14) . . ?
O4 Cd2 C44 26.86(12) . . ?
C45 Cd2 C44 133.00(15) . . ?
C17 N2 C16 117.0(6) . . ?
C17 N2 Cd1 121.2(5) . 1_654 ?
C16 N2 Cd1 121.7(4) . 1_654 ?
C37 O2 Cd1 103.9(3) . 3_565 ?
C3 C2 C1 119.7(5) . . ?
C44 O3 Cd2 93.4(3) . . ?
C23 N3 C19 113.1(5) . . ?
C23 N3 Cd2 122.4(4) . . ?
C19 N3 Cd2 124.5(4) . . ?
C4 C3 C2 118.9(5) . . ?
C4 C3 C6 124.0(5) . . ?
C2 C3 C6 117.0(5) . . ?
C44 O4 Cd2 89.8(3) . . ?
C35 N4 C34 117.8(4) . . ?
C35 N4 Cd2 123.0(3) . 1_654 ?
C34 N4 Cd2 119.1(3) . 1_654 ?
C3 C4 C5 117.6(5) . . ?
C45 O5 Cd2 90.4(3) . . ?
C6 N5 C7 124.6(5) . . ?
N1 C5 C4 124.2(5) . . ?
C45 O6 Cd2 92.6(3) . . ?
C13 N6 C10 126.7(6) . . ?
O9 C6 N5 124.0(5) . . ?
O9 C6 C3 119.9(5) . . ?
N5 C6 C3 115.9(5) . . ?
C52 O7 Cd1 90.7(3) . 4_465 ?
C24 N7 C25 123.2(4) . . ?
C8 C7 C12 114.8(9) . . ?
C8 C7 N5 118.5(8) . . ?
C12 C7 N5 125.6(6) . . ?
C52 O8 Cd1 92.4(3) . 4_465 ?
C31 N8 C28 126.0(5) . . ?
C7 C8 C9 122.5(14) . . ?
C10 C9 C8 121.7(14) . . ?
C53 N9 C55 119.0(14) . . ?
C53 N9 C54 124.7(13) . . ?
C55 N9 C54 115.4(14) . . ?
C9 C10 C11 116.9(9) . . ?
C9 C10 N6 120.9(9) . . ?
C11 C10 N6 120.8(7) . . ?
C10 C11 C12 120.1(8) . . ?
C7 C12 C11 121.8(8) . . ?
C53 O13 Cd2 128.1(7) . . ?
O10 C13 N6 123.9(6) . . ?
O10 C13 C14 119.9(7) . . ?
N6 C13 C14 116.2(6) . . ?
C15 C14 C18 113.8(7) . . ?
C15 C14 C13 124.7(7) . . ?
C18 C14 C13 121.0(7) . . ?
C14 C15 C16 123.2(9) . . ?
N2 C16 C15 121.4(8) . . ?
N2 C17 C18 122.1(9) . . ?
C14 C18 C17 122.3(10) . . ?
N3 C19 C20 124.1(6) . . ?
C21 C20 C19 119.9(6) . . ?
C22 C21 C20 115.9(5) . . ?
C22 C21 C24 126.7(5) . . ?
C20 C21 C24 117.3(5) . . ?
C21 C22 C23 119.3(6) . . ?
N3 C23 C22 127.5(7) . . ?
O11 C24 N7 123.5(5) . . ?
O11 C24 C21 120.1(5) . . ?
N7 C24 C21 116.4(4) . . ?
C26 C25 C30 119.4(5) . . ?
C26 C25 N7 122.4(5) . . ?
C30 C25 N7 118.2(5) . . ?
C25 C26 C27 118.8(6) . . ?
C28 C27 C26 121.3(5) . . ?
C29 C28 C27 119.6(5) . . ?
C29 C28 N8 123.0(6) . . ?
C27 C28 N8 117.4(5) . . ?
C28 C29 C30 119.8(7) . . ?
C25 C30 C29 121.0(7) . . ?
O12 C31 N8 123.6(5) . . ?
O12 C31 C32 120.2(6) . . ?
N8 C31 C32 116.1(5) . . ?
C33 C32 C36 118.1(4) . . ?
C33 C32 C31 117.0(5) . . ?
C36 C32 C31 124.7(5) . . ?
C32 C33 C34 119.3(5) . . ?
N4 C34 C33 122.7(5) . . ?
N4 C35 C36 123.1(5) . . ?
C32 C36 C35 119.0(5) . . ?
O2 C37 O1 121.9(4) . . ?
O2 C37 C38 118.7(4) . . ?
O1 C37 C38 119.4(4) . . ?
C43 C38 C39 119.0(4) . . ?
C43 C38 C37 120.4(4) . . ?
C39 C38 C37 120.6(4) . . ?
C40 C39 C38 120.0(4) . . ?
C39 C40 C41 120.9(4) . . ?
C42 C41 C40 118.5(4) . . ?
C42 C41 C44 121.0(4) . . ?
C40 C41 C44 120.6(4) . . ?
C41 C42 C43 121.3(5) . . ?
C42 C43 C38 120.2(4) . . ?
O4 C44 O3 122.5(4) . . ?
O4 C44 C41 119.6(4) . . ?
O3 C44 C41 117.9(4) . . ?
O4 C44 Cd2 63.3(2) . . ?
O3 C44 Cd2 59.5(2) . . ?
C41 C44 Cd2 172.0(3) . . ?
O6 C45 O5 122.5(4) . . ?
O6 C45 C46 119.3(5) . . ?
O5 C45 C46 118.2(5) . . ?
O6 C45 Cd2 60.5(3) . . ?
O5 C45 Cd2 62.0(2) . . ?
C46 C45 Cd2 178.3(3) . . ?
C47 C46 C51 119.3(4) . . ?
C47 C46 C45 121.1(5) . . ?
C51 C46 C45 119.6(5) . . ?
C46 C47 C48 120.5(5) . . ?
C47 C48 C49 121.0(5) . . ?
C48 C49 C50 118.6(4) . . ?
C48 C49 C52 121.6(4) . . ?
C50 C49 C52 119.7(4) . . ?
C51 C50 C49 119.5(5) . . ?
C46 C51 C50 121.1(5) . . ?
O8 C52 O7 122.3(4) . . ?
O8 C52 C49 119.4(4) . . ?
O7 C52 C49 118.3(4) . . ?
O8 C52 Cd1 60.4(2) . 4_465 ?
O7 C52 Cd1 61.9(2) . 4_465 ?
C49 C52 Cd1 176.8(3) . 4_465 ?
O13 C53 N9 131.7(13) . . ?

loop_
_geom_bond_atom_site_label_1
_geom_bond_atom_site_label_2
_geom_bond_distance
_geom_bond_site_symmetry_2
_geom_bond_publ_flag
Cd1 O2 2.275(4) 3_565 ?
Cd1 O1 2.329(4) . ?
Cd1 N1 2.344(4) . ?
Cd1 N2 2.350(4) 1_456 ?
Cd1 O8 2.379(3) 4_666 ?
Cd1 O7 2.412(3) 4_666 ?
Cd1 C52 2.733(4) 4_666 ?
N1 C1 1.320(7) . ?
N1 C5 1.324(7) . ?
O1 C37 1.240(6) . ?
C1 C2 1.384(7) . ?
Cd2 N3 2.322(4) . ?
Cd2 O13 2.352(4) . ?
Cd2 N4 2.355(3) 1_456 ?
Cd2 O3 2.371(3) . ?
Cd2 O6 2.382(4) . ?
Cd2 O5 2.416(4) . ?
Cd2 O4 2.455(3) . ?
Cd2 C45 2.736(4) . ?
Cd2 C44 2.747(4) . ?
N2 C17 1.269(10) . ?
N2 C16 1.273(9) . ?
N2 Cd1 2.350(4) 1_654 ?
O2 C37 1.235(6) . ?
O2 Cd1 2.275(3) 3_565 ?
C2 C3 1.370(7) . ?
O3 C44 1.255(6) . ?
N3 C23 1.250(7) . ?
N3 C19 1.309(8) . ?
C3 C4 1.345(8) . ?
C3 C6 1.515(7) . ?
O4 C44 1.241(5) . ?
N4 C35 1.321(6) . ?
N4 C34 1.327(6) . ?
N4 Cd2 2.355(3) 1_654 ?
C4 C5 1.424(7) . ?
O5 C45 1.265(6) . ?
N5 C6 1.329(7) . ?
N5 C7 1.421(6) . ?
O6 C45 1.240(6) . ?
N6 C13 1.313(9) . ?
N6 C10 1.421(6) . ?
C6 O9 1.191(7) . ?
O7 C52 1.258(6) . ?
O7 Cd1 2.412(3) 4_465 ?
N7 C24 1.327(6) . ?
N7 C25 1.424(6) . ?
C7 C8 1.227(18) . ?
C7 C12 1.345(11) . ?
O8 C52 1.247(6) . ?
O8 Cd1 2.379(3) 4_465 ?
N8 C31 1.335(8) . ?
N8 C28 1.407(6) . ?
C8 C9 1.477(17) . ?
C9 C10 1.225(17) . ?
N9 C53 1.252(11) . ?
N9 C55 1.42(2) . ?
N9 C54 1.52(2) . ?
C10 C11 1.322(11) . ?
O10 C13 1.203(9) . ?
O11 C24 1.210(6) . ?
C11 C12 1.409(11) . ?
O12 C31 1.184(8) . ?
O13 C53 1.173(10) . ?
C13 C14 1.508(8) . ?
C14 C15 1.276(11) . ?
C14 C18 1.329(13) . ?
C15 C16 1.405(10) . ?
C17 C18 1.383(11) . ?
C19 C20 1.385(9) . ?
C20 C21 1.353(8) . ?
C21 C22 1.304(9) . ?
C21 C24 1.513(6) . ?
C22 C23 1.393(9) . ?
C25 C26 1.371(8) . ?
C25 C30 1.378(9) . ?
C26 C27 1.409(7) . ?
C27 C28 1.363(9) . ?
C28 C29 1.360(9) . ?
C29 C30 1.392(8) . ?
C31 C32 1.505(7) . ?
C32 C33 1.372(8) . ?
C32 C36 1.373(8) . ?
C33 C34 1.379(7) . ?
C35 C36 1.380(7) . ?
C37 C38 1.495(6) . ?
C38 C43 1.382(7) . ?
C38 C39 1.391(6) . ?
C39 C40 1.378(6) . ?
C40 C41 1.390(6) . ?
C41 C42 1.369(7) . ?
C41 C44 1.508(6) . ?
C42 C43 1.382(7) . ?
C45 C46 1.508(6) . ?
C46 C47 1.377(7) . ?
C46 C51 1.377(8) . ?
C47 C48 1.378(7) . ?
C48 C49 1.382(7) . ?
C49 C50 1.408(7) . ?
C49 C52 1.501(6) . ?
C50 C51 1.384(7) . ?
C52 Cd1 2.733(4) 4_465 ?

loop_
_platon_squeeze_void_nr
_platon_squeeze_void_average_x
_platon_squeeze_void_average_y
_platon_squeeze_void_average_z
_platon_squeeze_void_volume
_platon_squeeze_void_count_electrons
_platon_squeeze_void_content
1 -0.033 0.118 -0.181 351 84 ' '
2 -0.033 0.382 0.319 351 84 ' '
3 0.033 0.618 0.681 351 84 ' '
4 0.033 0.882 0.181 351 84 ' '
